data_2208410
loop_
_publ_author_name
'Xiao-Ru Zhang'
'Shu-Sheng Zhang'
'Min-Hua Xu'
'Xue-Mei Li'

_publ_section_title
;
 Bis(2-azidoethyl) isophthalate
;
_journal_coeditor_code RZ6169
_journal_issue 3
_journal_name_full 'Acta Crystallographica Section E'
_journal_page_first o1040
_journal_page_last o1041
_journal_paper_doi 10.1107/S1600536806004909
_journal_volume 62
_journal_year 2006
_chemical_formula_iupac 'C12 H12 N6 O4'
_chemical_formula_moiety 'C12 H12 N6 O4'
_chemical_formula_sum 'C12 H12 N6 O4'
_chemical_formula_weight 304.28
_chemical_name_systematic
;
Bis(2-azidoethyl) isophthalate
;
_space_group_IT_number 14
_symmetry_cell_setting monoclinic
_symmetry_space_group_name_Hall '-P 2ybc'
_symmetry_space_group_name_H-M 'P 1 21/c 1'
_atom_sites_solution_hydrogens geom
_atom_sites_solution_primary direct
_atom_sites_solution_secondary difmap
_audit_creation_method SHELXL-97
_cell_angle_alpha 90.00
_cell_angle_beta 119.164(10)
_cell_angle_gamma 90.00
_cell_formula_units_Z 4
_cell_length_a 10.616(3)
_cell_length_b 7.2262(19)
_cell_length_c 21.640(5)
_cell_measurement_reflns_used 1426
_cell_measurement_temperature 293(2)
_cell_measurement_theta_max 21.4
_cell_measurement_theta_min 3.0
_cell_volume 1449.6(7)
_computing_cell_refinement 'SAINT (Siemens, 1996)'
_computing_data_collection 'SMART (Siemens, 1996)'
_computing_data_reduction SAINT
_computing_molecular_graphics SHELXTL
_computing_publication_material
;
SHELXTL, PARST (Nardelli, 1995) and PLATON (Spek, 2003)
;
_computing_structure_refinement SHELXTL
_computing_structure_solution 'SHELXTL (Sheldrick, 1997)'
_diffrn_ambient_temperature 293(2)
_diffrn_detector_area_resol_mean 8.33
_diffrn_measured_fraction_theta_full 0.995
_diffrn_measured_fraction_theta_max 0.995
_diffrn_measurement_device_type
;
Siemens SMART 1000 CCD area-detector
;
_diffrn_measurement_method \w
_diffrn_radiation_monochromator graphite
_diffrn_radiation_source 'fine-focus sealed tube'
_diffrn_radiation_type MoK\a
_diffrn_radiation_wavelength 0.71073
_diffrn_reflns_av_R_equivalents 0.0293
_diffrn_reflns_av_sigmaI/netI 0.0325
_diffrn_reflns_limit_h_max 12
_diffrn_reflns_limit_h_min -10
_diffrn_reflns_limit_k_max 8
_diffrn_reflns_limit_k_min -7
_diffrn_reflns_limit_l_max 26
_diffrn_reflns_limit_l_min -26
_diffrn_reflns_number 8307
_diffrn_reflns_theta_full 25.76
_diffrn_reflns_theta_max 25.76
_diffrn_reflns_theta_min 2.16
_diffrn_standards_number 0
_exptl_absorpt_coefficient_mu 0.108
_exptl_absorpt_correction_T_max 0.9935
_exptl_absorpt_correction_T_min 0.9682
_exptl_absorpt_correction_type multi-scan
_exptl_absorpt_process_details '(SADABS; Sheldrick, 1996)'
_exptl_crystal_colour colourless
_exptl_crystal_density_diffrn 1.394
_exptl_crystal_density_method 'not measured'
_exptl_crystal_description needle
_exptl_crystal_F_000 632
_exptl_crystal_size_max 0.30
_exptl_crystal_size_mid 0.06
_exptl_crystal_size_min 0.06
_refine_diff_density_max 0.164
_refine_diff_density_min -0.171
_refine_ls_extinction_method none
_refine_ls_goodness_of_fit_ref 1.025
_refine_ls_hydrogen_treatment constr
_refine_ls_matrix_type full
_refine_ls_number_parameters 211
_refine_ls_number_reflns 2756
_refine_ls_number_restraints 0
_refine_ls_restrained_S_all 1.025
_refine_ls_R_factor_all 0.0874
_refine_ls_R_factor_gt 0.0527
_refine_ls_shift/su_max 0.000
_refine_ls_shift/su_mean 0.000
_refine_ls_structure_factor_coef Fsqd
_refine_ls_weighting_details 'calc w=1/[\s^2^(Fo^2^)+(0.0614P)^2^+0.2657P] where P=(Fo^2^+2Fc^2^)/3'
_refine_ls_weighting_scheme calc
_refine_ls_wR_factor_gt 0.1215
_refine_ls_wR_factor_ref 0.1416
_reflns_number_gt 1767
_reflns_number_total 2756
_reflns_threshold_expression I>2\s(I)
_cod_data_source_file rz6169.cif
_cod_data_source_block I
_cod_depositor_comments
;
The following automatic conversions were performed:
'_symmetry_cell_setting' value 'Monoclinic' changed to 'monoclinic'
according to '/home/saulius/struct/CIF-dictionaries/cif_core.dic'
dictionary named 'cif_core.dic' version 2.4.1 from 2010-06-29.

Automatic conversion script
Id: cif_fix_enum 1527 2010-12-29 10:47:43Z saulius 

The following automatic conversions were performed:

'_symmetry_cell_setting' value 'Monoclinic' changed to 'monoclinic'
according to /home/saulius/struct/CIF-dictionaries/cif_core.dic
dictionary named 'cif_core.dic' version 2.4.1 from 2010-06-29.

Automatic conversion script
Id: cif_fix_values 1715 2011-07-08 13:25:40Z adriana 
;
_cod_original_sg_symbol_H-M 'P 21/c'
_cod_database_code 2208410
_cod_database_fobs_code 2208410

loop_
_symmetry_equiv_pos_as_xyz
'x, y, z'
'-x, y+1/2, -z+1/2'
'-x, -y, -z'
'x, -y-1/2, z-1/2'

loop_
_atom_site_type_symbol
_atom_site_label
_atom_site_fract_x
_atom_site_fract_y
_atom_site_fract_z
_atom_site_U_iso_or_equiv
_atom_site_adp_type
_atom_site_calc_flag
_atom_site_refinement_flags
_atom_site_occupancy
O O1 0.47069(16) -0.3537(2) -0.12170(7) 0.0575(5) Uani d . 1
O O2 0.23135(18) -0.3548(3) -0.16842(9) 0.0809(6) Uani d . 1
O O3 0.70533(19) -0.0966(3) 0.19206(8) 0.0786(6) Uani d . 1
O O4 0.78910(16) -0.2251(2) 0.12540(7) 0.0577(5) Uani d . 1
N N1 0.8921(3) -0.1779(4) -0.14579(19) 0.1210(11) Uani d . 1
N N2 0.7776(3) -0.2100(3) -0.15997(11) 0.0716(6) Uani d . 1
N N3 0.6510(2) -0.2255(3) -0.17660(11) 0.0657(6) Uani d . 1
N N4 1.0498(3) -0.2841(4) 0.11207(14) 0.0952(8) Uani d . 1
N N5 0.9523(3) -0.3200(4) 0.05241(16) 0.0977(9) Uani d . 1
N N6 0.8699(4) -0.3471(6) -0.00540(16) 0.1541(16) Uani d . 1
C C1 0.5993(3) -0.4182(4) -0.18273(13) 0.0651(7) Uani d . 1
H H1A 0.5948 -0.4766 -0.2241 0.066(7) Uiso d R 1
H H1B 0.6648 -0.4888 -0.1413 0.078(8) Uiso d R 1
C C2 0.4539(3) -0.4135(4) -0.18909(12) 0.0678(7) Uani d . 1
H H2A 0.4104 -0.5355 -0.2009 0.075(8) Uiso d R 1
H H2B 0.3921 -0.3282 -0.2262 0.072(8) Uiso d R 1
C C3 0.3497(2) -0.3285(3) -0.11872(12) 0.0527(6) Uani d . 1
C C4 0.3784(2) -0.2632(3) -0.04763(11) 0.0483(5) Uani d . 1
C C5 0.2617(3) -0.2129(4) -0.03903(14) 0.0650(7) Uani d . 1
H H5A 0.1686 -0.2238 -0.0769 0.075(8) Uiso d R 1
C C6 0.2824(3) -0.1472(4) 0.02484(15) 0.0737(8) Uani d . 1
H H6A 0.2036 -0.1134 0.0301 0.080(8) Uiso d R 1
C C7 0.4191(3) -0.1316(3) 0.08072(14) 0.0631(7) Uani d . 1
H H7A 0.4326 -0.0860 0.1237 0.079(8) Uiso d R 1
C C8 0.5382(2) -0.1829(3) 0.07405(11) 0.0471(5) Uani d . 1
C C9 0.5170(2) -0.2492(3) 0.00925(10) 0.0439(5) Uani d . 1
H H9A 0.5956 -0.2843 0.0041 0.043(6) Uiso d R 1
C C10 0.6838(3) -0.1622(3) 0.13653(11) 0.0521(6) Uani d . 1
C C11 0.9336(3) -0.2180(4) 0.18482(11) 0.0668(7) Uani d . 1
H H11A 0.9713 -0.0930 0.1911 0.075(8) Uiso d R 1
H H11B 0.9332 -0.2549 0.2278 0.083(8) Uiso d R 1
C C12 1.0251(3) -0.3468(4) 0.16984(13) 0.0736(8) Uani d . 1
H H12A 0.9792 -0.4674 0.1578 0.089(10) Uiso d R 1
H H12B 1.1175 -0.3607 0.2124 0.094(9) Uiso d R 1

loop_
_atom_site_aniso_label
_atom_site_aniso_U_11
_atom_site_aniso_U_22
_atom_site_aniso_U_33
_atom_site_aniso_U_12
_atom_site_aniso_U_13
_atom_site_aniso_U_23
O1 0.0509(10) 0.0761(12) 0.0418(8) -0.0084(8) 0.0197(7) -0.0055(7)
O2 0.0491(11) 0.1178(17) 0.0572(11) -0.0186(10) 0.0113(9) 0.0004(10)
O3 0.0769(13) 0.1092(15) 0.0528(10) -0.0053(11) 0.0340(9) -0.0208(10)
O4 0.0480(9) 0.0796(12) 0.0397(8) 0.0049(8) 0.0167(7) -0.0027(7)
N1 0.0649(18) 0.119(3) 0.168(3) -0.0097(17) 0.048(2) 0.001(2)
N2 0.0611(16) 0.0766(17) 0.0740(15) 0.0006(13) 0.0305(12) 0.0038(12)
N3 0.0570(14) 0.0704(15) 0.0741(14) 0.0019(11) 0.0354(11) 0.0078(11)
N4 0.0772(18) 0.139(2) 0.0771(17) -0.0139(17) 0.0439(15) -0.0144(16)
N5 0.095(2) 0.137(3) 0.0738(18) 0.0258(18) 0.0509(17) 0.0120(18)
N6 0.148(3) 0.238(4) 0.0628(18) 0.038(3) 0.041(2) 0.008(2)
C1 0.0785(18) 0.0686(18) 0.0537(15) -0.0073(14) 0.0364(14) -0.0064(13)
C2 0.0729(18) 0.086(2) 0.0426(13) -0.0217(16) 0.0265(13) -0.0091(13)
C3 0.0449(14) 0.0566(15) 0.0495(13) -0.0096(11) 0.0174(11) 0.0082(10)
C4 0.0448(13) 0.0456(13) 0.0526(13) -0.0051(10) 0.0223(11) 0.0050(10)
C5 0.0444(15) 0.0724(18) 0.0753(17) -0.0013(12) 0.0269(14) 0.0036(14)
C6 0.0546(17) 0.086(2) 0.093(2) 0.0059(14) 0.0458(16) -0.0061(16)
C7 0.0692(18) 0.0648(17) 0.0715(17) -0.0018(13) 0.0469(15) -0.0042(13)
C8 0.0521(13) 0.0432(13) 0.0510(13) 0.0003(10) 0.0290(11) 0.0034(9)
C9 0.0437(12) 0.0418(12) 0.0490(12) 0.0022(10) 0.0248(10) 0.0062(9)
C10 0.0607(15) 0.0534(15) 0.0482(13) -0.0026(11) 0.0311(12) 0.0020(10)
C11 0.0530(15) 0.094(2) 0.0418(13) -0.0046(14) 0.0142(11) -0.0070(12)
C12 0.0517(15) 0.100(2) 0.0528(15) 0.0034(16) 0.0123(13) -0.0012(14)

loop_
_atom_type_symbol
_atom_type_description
_atom_type_scat_dispersion_real
_atom_type_scat_dispersion_imag
_atom_type_scat_source
C C 0.0033 0.0016 'International Tables Vol C Tables 4.2.6.8 and 6.1.1.4'
H H 0.0000 0.0000 'International Tables Vol C Tables 4.2.6.8 and 6.1.1.4'
N N 0.0061 0.0033 'International Tables Vol C Tables 4.2.6.8 and 6.1.1.4'
O O 0.0106 0.0060 'International Tables Vol C Tables 4.2.6.8 and 6.1.1.4'

loop_
_geom_angle_atom_site_label_1
_geom_angle_atom_site_label_2
_geom_angle_atom_site_label_3
_geom_angle
C3 O1 C2 116.26(17)
C10 O4 C11 116.58(17)
N1 N2 N3 173.3(3)
N2 N3 C1 115.0(2)
N5 N4 C12 114.9(2)
N6 N5 N4 173.5(3)
N3 C1 C2 108.1(2)
N3 C1 H1A 110.0
C2 C1 H1A 110.1
N3 C1 H1B 110.2
C2 C1 H1B 110.0
H1A C1 H1B 108.4
O1 C2 C1 107.58(19)
O1 C2 H2A 110.2
C1 C2 H2A 110.2
O1 C2 H2B 110.2
C1 C2 H2B 110.2
H2A C2 H2B 108.5
O2 C3 O1 123.1(2)
O2 C3 C4 124.7(2)
O1 C3 C4 112.15(18)
C5 C4 C9 119.5(2)
C5 C4 C3 118.3(2)
C9 C4 C3 122.2(2)
C6 C5 C4 120.6(2)
C6 C5 H5A 119.7
C4 C5 H5A 119.7
C7 C6 C5 119.9(2)
C7 C6 H6A 120.0
C5 C6 H6A 120.1
C6 C7 C8 120.8(2)
C6 C7 H7A 119.6
C8 C7 H7A 119.6
C7 C8 C9 119.1(2)
C7 C8 C10 118.3(2)
C9 C8 C10 122.55(19)
C4 C9 C8 120.0(2)
C4 C9 H9A 120.0
C8 C9 H9A 120.0
O3 C10 O4 123.1(2)
O3 C10 C8 123.7(2)
O4 C10 C8 113.19(18)
O4 C11 C12 107.83(19)
O4 C11 H11A 110.1
C12 C11 H11A 110.1
O4 C11 H11B 110.2
C12 C11 H11B 110.2
H11A C11 H11B 108.4
N4 C12 C11 113.5(2)
N4 C12 H12A 108.9
C11 C12 H12A 108.9
N4 C12 H12B 108.9
C11 C12 H12B 108.8
H12A C12 H12B 107.7

loop_
_geom_bond_atom_site_label_1
_geom_bond_atom_site_label_2
_geom_bond_distance
_geom_bond_publ_flag
O1 C3 1.330(3) yes
O1 C2 1.446(3) yes
O2 C3 1.206(3) yes
O3 C10 1.206(2) yes
O4 C10 1.333(3) yes
O4 C11 1.445(3) yes
N1 N2 1.123(3) yes
N2 N3 1.215(3) yes
N3 C1 1.479(3) ?
N4 N5 1.226(3) yes
N4 C12 1.469(3) ?
N5 N6 1.141(4) yes
C1 C2 1.482(3) ?
C1 H1A 0.9698 ?
C1 H1B 0.9700 ?
C2 H2A 0.9700 ?
C2 H2B 0.9700 ?
C3 C4 1.492(3) ?
C4 C5 1.387(3) ?
C4 C9 1.388(3) ?
C5 C6 1.374(4) ?
C5 H5A 0.9300 ?
C6 C7 1.368(3) ?
C6 H6A 0.9300 ?
C7 C8 1.391(3) ?
C7 H7A 0.9300 ?
C8 C9 1.392(3) ?
C8 C10 1.484(3) ?
C9 H9A 0.9299 ?
C11 C12 1.491(3) ?
C11 H11A 0.9700 ?
C11 H11B 0.9699 ?
C12 H12A 0.9700 ?
C12 H12B 0.9700 ?

loop_
_geom_hbond_atom_site_label_D
_geom_hbond_atom_site_label_H
_geom_hbond_atom_site_label_A
_geom_hbond_site_symmetry_A
_geom_hbond_distance_DH
_geom_hbond_distance_HA
_geom_hbond_distance_DA
_geom_hbond_angle_DHA
_geom_hbond_publ_flag
C5 H5A N1 1_455 0.93 2.58 3.459(5) 157 yes

loop_
_geom_torsion_atom_site_label_1
_geom_torsion_atom_site_label_2
_geom_torsion_atom_site_label_3
_geom_torsion_atom_site_label_4
_geom_torsion
N2 N3 C1 C2 169.0(2)
C3 O1 C2 C1 175.4(2)
N3 C1 C2 O1 -69.0(3)
C2 O1 C3 O2 0.7(3)
C2 O1 C3 C4 -178.80(19)
O2 C3 C4 C5 -6.0(3)
O1 C3 C4 C5 173.5(2)
O2 C3 C4 C9 174.8(2)
O1 C3 C4 C9 -5.7(3)
C9 C4 C5 C6 0.9(4)
C3 C4 C5 C6 -178.3(2)
C4 C5 C6 C7 -0.2(4)
C5 C6 C7 C8 -0.5(4)
C6 C7 C8 C9 0.6(3)
C6 C7 C8 C10 179.9(2)
C5 C4 C9 C8 -0.8(3)
C3 C4 C9 C8 178.32(19)
C7 C8 C9 C4 0.1(3)
C10 C8 C9 C4 -179.1(2)
C11 O4 C10 O3 2.4(3)
C11 O4 C10 C8 -177.1(2)
C7 C8 C10 O3 -3.0(4)
C9 C8 C10 O3 176.2(2)
C7 C8 C10 O4 176.45(19)
C9 C8 C10 O4 -4.3(3)
C10 O4 C11 C12 161.6(2)
N5 N4 C12 C11 -82.3(3)
O4 C11 C12 N4 68.8(3)

loop_
_cod_related_entry_id
_cod_related_entry_database
_cod_related_entry_code
1 ChemSpider 21126323
